data_7228328
loop_
_publ_author_name
'Kowalkowska, Daria'
'Do\/l\;ega, Anna'
'Nedelko, Natalia'
'Hnatejko, Zbigniew'
'Ponikiewski, \/Lukasz'
'Matracka, Alicja'
'\'Slawska-Waniewska, Anna'
'Str\;agowska, Alicja'
'S\/lowy, Klaudia'
'Gazda, Maria'
'Pladzyk, Agnieszka'

_publ_section_title
;
 Structural, spectral and magnetic properties of Ni(II), Co(II) and Cd(II)
 compounds with imidazole derivatives and silanethiolate ligands
;
_journal_name_full CrystEngComm
_journal_paper_doi 10.1039/C7CE00555E
_journal_year 2017
_chemical_formula_moiety 'C68 H136 Co2 N8 O12 S4 Si4, 6(C H4 O)'
_chemical_formula_sum 'C74 H160 Co2 N8 O18 S4 Si4'
_chemical_formula_weight 1808.55
_space_group_IT_number 2
_symmetry_cell_setting triclinic
_symmetry_Int_Tables_number 2
_symmetry_space_group_name_Hall '-P 1'
_symmetry_space_group_name_H-M 'P -1'
_atom_sites_solution_hydrogens mixed
_audit_creation_date 2017-02-07T23:20:48-00:00
_audit_creation_method 'WinGX routine CIF_UPDATE'
_audit_update_record
;
2017-03-15 deposited with the CCDC.
2017-05-26 downloaded from the CCDC.
;
_cell_angle_alpha 90.85(8)
_cell_angle_beta 112.01(7)
_cell_angle_gamma 92.77(6)
_cell_formula_units_Z 1
_cell_length_a 11.947(7)
_cell_length_b 15.360(14)
_cell_length_c 15.374(17)
_cell_measurement_reflns_used 1752
_cell_measurement_temperature 120(2)
_cell_measurement_theta_max 23.11
_cell_measurement_theta_min 2.74
_cell_volume 2611(4)
_computing_cell_refinement 'STOE X-AREA'
_computing_data_collection 'STOE X-AREA'
_computing_data_reduction 'STOE X-RED'
_computing_structure_refinement 'SHELXL-2014/7 (Sheldrick, 2014)'
_diffrn_ambient_temperature 120(2)
_diffrn_detector 'image plate (34 cm diameter)'
_diffrn_detector_area_resol_mean 6.67
_diffrn_detector_type STOE
_diffrn_measured_fraction_theta_full 0.976
_diffrn_measured_fraction_theta_max 0.978
_diffrn_measurement_device '2-circle goniometer'
_diffrn_measurement_device_type 'STOE IPDS 2T'
_diffrn_measurement_method 'rotation method'
_diffrn_radiation_monochromator 'parabolic x-ray mirror'
_diffrn_radiation_type MoK\a
_diffrn_radiation_wavelength 0.71073
_diffrn_reflns_av_R_equivalents 0.0882
_diffrn_reflns_av_unetI/netI 0.137
_diffrn_reflns_Laue_measured_fraction_full 0.976
_diffrn_reflns_Laue_measured_fraction_max 0.978
_diffrn_reflns_limit_h_max 13
_diffrn_reflns_limit_h_min -14
_diffrn_reflns_limit_k_max 19
_diffrn_reflns_limit_k_min -19
_diffrn_reflns_limit_l_max 19
_diffrn_reflns_limit_l_min -19
_diffrn_reflns_number 20390
_diffrn_reflns_point_group_measured_fraction_full 0.976
_diffrn_reflns_point_group_measured_fraction_max 0.978
_diffrn_reflns_theta_full 25.242
_diffrn_reflns_theta_max 26.498
_diffrn_reflns_theta_min 2.657
_diffrn_source 'GeniX Mo, 0.05 x 0.05 mm2 microfocus'
_exptl_absorpt_coefficient_mu 0.501
_exptl_absorpt_correction_T_max 0.9606
_exptl_absorpt_correction_T_min 0.9173
_exptl_absorpt_correction_type integration
_exptl_absorpt_process_details '(HABITUS; Herrendorf, 1997)'
_exptl_crystal_colour blue
_exptl_crystal_density_diffrn 1.15
_exptl_crystal_description plate
_exptl_crystal_F_000 978
_exptl_crystal_size_max 0.242
_exptl_crystal_size_mid 0.18
_exptl_crystal_size_min 0.131
_refine_diff_density_max 1.177
_refine_diff_density_min -1.148
_refine_diff_density_rms 0.089
_refine_ls_extinction_method none
_refine_ls_goodness_of_fit_ref 0.913
_refine_ls_hydrogen_treatment mixed
_refine_ls_matrix_type full
_refine_ls_number_parameters 511
_refine_ls_number_reflns 10568
_refine_ls_number_restraints 0
_refine_ls_restrained_S_all 0.913
_refine_ls_R_factor_all 0.1406
_refine_ls_R_factor_gt 0.0671
_refine_ls_shift/su_max 0
_refine_ls_shift/su_mean 0
_refine_ls_structure_factor_coef Fsqd
_refine_ls_weighting_details 'w=1/[\s^2^(Fo^2^)+(0.0896P)^2^] where P=(Fo^2^+2Fc^2^)/3'
_refine_ls_weighting_scheme calc
_refine_ls_wR_factor_gt 0.1485
_refine_ls_wR_factor_ref 0.18
_reflns_Friedel_coverage 0
_reflns_number_gt 5513
_reflns_number_total 10568
_reflns_threshold_expression 'I > 2\s(I)'
_cod_data_source_file c7ce00555e2.cif
_cod_data_source_block aplado_19
_cod_database_code 7228328

loop_
_symmetry_equiv_pos_as_xyz
x,y,z
-x,-y,-z

loop_
_atom_site_label
_atom_site_type_symbol
_atom_site_fract_x
_atom_site_fract_y
_atom_site_fract_z
_atom_site_U_iso_or_equiv
_atom_site_adp_type
_atom_site_occupancy
_atom_site_site_symmetry_order
_atom_site_calc_flag
_atom_site_refinement_flags_posn
_atom_site_refinement_flags_adp
Co1 Co 0.16373(5) 0.21317(4) 0.39912(4) 0.02759(17) Uani 1 1 d . .
S1 S 0.18220(10) 0.30791(8) 0.52157(8) 0.0321(3) Uani 1 1 d . .
S2 S -0.02441(10) 0.21924(8) 0.28213(8) 0.0313(3) Uani 1 1 d . .
Si1 Si 0.33443(11) 0.27462(8) 0.63540(9) 0.0281(3) Uani 1 1 d . .
Si2 Si 0.00317(12) 0.31004(8) 0.19229(9) 0.0303(3) Uani 1 1 d . .
O1 O 0.3030(3) 0.2053(2) 0.7039(2) 0.0314(7) Uani 1 1 d . .
O2 O 0.4198(3) 0.2265(2) 0.5923(2) 0.0344(8) Uani 1 1 d . .
O3 O 0.4034(3) 0.3582(2) 0.7030(2) 0.0330(7) Uani 1 1 d . .
O4 O 0.0938(3) 0.39323(19) 0.2432(2) 0.0306(7) Uani 1 1 d . .
O5 O -0.1207(3) 0.3500(2) 0.1230(2) 0.0423(9) Uani 1 1 d . .
O6 O 0.0682(3) 0.2589(2) 0.1318(2) 0.0391(8) Uani 1 1 d . .
N1 N 0.1636(3) 0.0881(2) 0.4397(3) 0.0313(9) Uani 1 1 d . .
N2 N 0.1489(3) -0.0223(2) 0.5258(3) 0.0302(9) Uani 1 1 d . .
N3 N 0.3031(3) 0.2264(3) 0.3555(3) 0.0321(9) Uani 1 1 d . .
N4 N 0.4501(3) 0.1940(3) 0.3079(3) 0.0325(9) Uani 1 1 d . .
C1 C 0.2657(5) 0.2172(3) 0.7821(3) 0.0364(11) Uani 1 1 d . .
C2 C 0.3795(6) 0.2345(6) 0.8687(4) 0.075(2) Uani 1 1 d . .
H2A H 0.43 0.1861 0.8772 0.112 Uiso 1 1 calc R U
H2B H 0.3583 0.2418 0.9226 0.112 Uiso 1 1 calc R U
H2C H 0.4223 0.2866 0.8613 0.112 Uiso 1 1 calc R U
C3 C 0.1844(7) 0.2933(4) 0.7685(5) 0.0644(19) Uani 1 1 d . .
H3A H 0.1593 0.2982 0.8208 0.097 Uiso 1 1 calc R U
H3B H 0.1145 0.2834 0.7116 0.097 Uiso 1 1 calc R U
H3C H 0.2281 0.3462 0.7646 0.097 Uiso 1 1 calc R U
C4 C 0.1978(8) 0.1343(4) 0.7881(6) 0.075(2) Uani 1 1 d . .
H4A H 0.1261 0.1256 0.7324 0.113 Uiso 1 1 calc R U
H4B H 0.1757 0.138 0.842 0.113 Uiso 1 1 calc R U
H4C H 0.2482 0.0861 0.7939 0.113 Uiso 1 1 calc R U
C5 C 0.5324(4) 0.1826(3) 0.6327(4) 0.0396(12) Uani 1 1 d . .
C6 C 0.5973(7) 0.2083(7) 0.7355(5) 0.097(3) Uani 1 1 d . .
H6A H 0.6073 0.2707 0.7428 0.146 Uiso 1 1 calc R U
H6B H 0.6752 0.184 0.7586 0.146 Uiso 1 1 calc R U
H6C H 0.5505 0.1865 0.7703 0.146 Uiso 1 1 calc R U
C7 C 0.6089(6) 0.2125(6) 0.5804(6) 0.081(2) Uani 1 1 d . .
H7A H 0.5648 0.2022 0.5143 0.122 Uiso 1 1 calc R U
H7B H 0.6811 0.1808 0.5999 0.122 Uiso 1 1 calc R U
H7C H 0.6302 0.2737 0.5933 0.122 Uiso 1 1 calc R U
C8 C 0.4997(7) 0.0885(4) 0.6169(9) 0.119(4) Uani 1 1 d . .
H8A H 0.4556 0.0705 0.6551 0.179 Uiso 1 1 calc R U
H8B H 0.5718 0.057 0.6333 0.179 Uiso 1 1 calc R U
H8C H 0.4502 0.0767 0.5519 0.179 Uiso 1 1 calc R U
C9 C 0.4303(4) 0.4473(3) 0.6851(3) 0.0338(11) Uani 1 1 d . .
C10 C 0.5356(5) 0.4808(4) 0.7720(4) 0.0481(14) Uani 1 1 d . .
H10A H 0.5137 0.476 0.8258 0.072 Uiso 1 1 calc R U
H10B H 0.5558 0.5409 0.7649 0.072 Uiso 1 1 calc R U
H10C H 0.6041 0.447 0.7804 0.072 Uiso 1 1 calc R U
C11 C 0.4643(5) 0.4513(3) 0.5993(4) 0.0386(12) Uani 1 1 d . .
H11A H 0.5327 0.4169 0.6088 0.058 Uiso 1 1 calc R U
H11B H 0.4847 0.5107 0.5899 0.058 Uiso 1 1 calc R U
H11C H 0.3972 0.4288 0.545 0.058 Uiso 1 1 calc R U
C12 C 0.3195(5) 0.4985(3) 0.6713(4) 0.0468(13) Uani 1 1 d . .
H12A H 0.2528 0.4749 0.6174 0.07 Uiso 1 1 calc R U
H12B H 0.3366 0.5586 0.6618 0.07 Uiso 1 1 calc R U
H12C H 0.2992 0.4944 0.7259 0.07 Uiso 1 1 calc R U
C13 C 0.0753(4) 0.4766(3) 0.2797(3) 0.0323(11) Uani 1 1 d . .
C14 C -0.0131(4) 0.4653(3) 0.3283(4) 0.0392(12) Uani 1 1 d . .
H14A H -0.09 0.4428 0.2839 0.059 Uiso 1 1 calc R U
H14B H -0.0223 0.5206 0.3539 0.059 Uiso 1 1 calc R U
H14C H 0.0169 0.4252 0.3781 0.059 Uiso 1 1 calc R U
C15 C 0.1982(5) 0.5101(3) 0.3488(4) 0.0445(13) Uani 1 1 d . .
H15A H 0.2229 0.4738 0.4023 0.067 Uiso 1 1 calc R U
H15B H 0.1936 0.5689 0.3688 0.067 Uiso 1 1 calc R U
H15C H 0.256 0.5089 0.3192 0.067 Uiso 1 1 calc R U
C16 C 0.0289(6) 0.5374(4) 0.1985(4) 0.0522(15) Uani 1 1 d . .
H16A H 0.0848 0.5417 0.1671 0.078 Uiso 1 1 calc R U
H16B H 0.0212 0.5942 0.222 0.078 Uiso 1 1 calc R U
H16C H -0.0486 0.5149 0.1551 0.078 Uiso 1 1 calc R U
C17 C -0.2447(5) 0.3179(4) 0.0758(4) 0.0461(13) Uani 1 1 d . .
C18 C -0.2521(6) 0.2238(4) 0.0423(5) 0.0611(17) Uani 1 1 d . .
H18A H -0.2077 0.2189 0.0019 0.092 Uiso 1 1 calc R U
H18B H -0.3352 0.2048 0.0083 0.092 Uiso 1 1 calc R U
H18C H -0.2181 0.1879 0.0954 0.092 Uiso 1 1 calc R U
C19 C -0.3098(6) 0.3245(5) 0.1423(5) 0.0675(19) Uani 1 1 d . .
H19A H -0.2688 0.2927 0.1974 0.101 Uiso 1 1 calc R U
H19B H -0.3913 0.3004 0.1122 0.101 Uiso 1 1 calc R U
H19C H -0.3108 0.3846 0.1598 0.101 Uiso 1 1 calc R U
C20 C -0.2964(7) 0.3761(6) -0.0072(6) 0.097(3) Uani 1 1 d . .
H20A H -0.2931 0.4352 0.0152 0.146 Uiso 1 1 calc R U
H20B H -0.379 0.357 -0.043 0.146 Uiso 1 1 calc R U
H20C H -0.25 0.3729 -0.0462 0.146 Uiso 1 1 calc R U
C21 C 0.1112(5) 0.2865(4) 0.0595(4) 0.0423(12) Uani 1 1 d . .
C22 C 0.0339(9) 0.2381(7) -0.0283(5) 0.111(4) Uani 1 1 d . .
H22A H 0.0383 0.1765 -0.0186 0.166 Uiso 1 1 calc R U
H22B H 0.0616 0.2527 -0.0776 0.166 Uiso 1 1 calc R U
H22C H -0.0483 0.2537 -0.0454 0.166 Uiso 1 1 calc R U
C23 C 0.2380(7) 0.2600(8) 0.0878(7) 0.133(5) Uani 1 1 d . .
H23A H 0.2872 0.2889 0.1464 0.199 Uiso 1 1 calc R U
H23B H 0.2688 0.2759 0.0405 0.199 Uiso 1 1 calc R U
H23C H 0.2396 0.198 0.0947 0.199 Uiso 1 1 calc R U
C24 C 0.1079(10) 0.3823(5) 0.0444(6) 0.099(3) Uani 1 1 d . .
H24A H 0.1486 0.4135 0.1034 0.148 Uiso 1 1 calc R U
H24B H 0.0253 0.3981 0.018 0.148 Uiso 1 1 calc R U
H24C H 0.1475 0.3971 0.0022 0.148 Uiso 1 1 calc R U
C25 C 0.1464(4) 0.0116(3) 0.3878(4) 0.0351(11) Uani 1 1 d . .
H25 H 0.1418 0.0075 0.3261 0.042 Uiso 1 1 calc R U
C26 C 0.1371(4) -0.0572(3) 0.4398(3) 0.0337(11) Uani 1 1 d . .
H26 H 0.1252 -0.1159 0.421 0.04 Uiso 1 1 calc R U
C27 C 0.1640(4) 0.0648(3) 0.5229(3) 0.0292(10) Uani 1 1 d . .
H27 H 0.1735 0.1036 0.5725 0.035 Uiso 1 1 calc R U
C28 C 0.1438(4) -0.0701(3) 0.6063(3) 0.0347(11) Uani 1 1 d . .
H28A H 0.1052 -0.1276 0.585 0.042 Uiso 1 1 calc R U
H28B H 0.0953 -0.0396 0.6339 0.042 Uiso 1 1 calc R U
C29 C 0.2703(4) -0.0790(3) 0.6807(3) 0.0345(11) Uani 1 1 d . .
H29A H 0.3084 -0.0212 0.7014 0.041 Uiso 1 1 calc R U
H29B H 0.2627 -0.107 0.7346 0.041 Uiso 1 1 calc R U
C30 C 0.4636(5) 0.2827(3) 0.3310(5) 0.0473(14) Uani 1 1 d . .
H30 H 0.5235 0.3221 0.328 0.057 Uiso 1 1 calc R U
C31 C 0.3723(5) 0.3000(3) 0.3586(4) 0.0434(13) Uani 1 1 d . .
H31 H 0.3586 0.355 0.3773 0.052 Uiso 1 1 calc R U
C32 C 0.3529(4) 0.1637(3) 0.3247(3) 0.0314(10) Uani 1 1 d . .
H32 H 0.324 0.1056 0.3157 0.038 Uiso 1 1 calc R U
C33 C 0.5283(4) 0.1441(4) 0.2760(4) 0.0379(12) Uani 1 1 d . .
H33A H 0.5419 0.1742 0.2254 0.046 Uiso 1 1 calc R U
H33B H 0.4882 0.0876 0.2511 0.046 Uiso 1 1 calc R U
C34 C 0.6488(4) 0.1309(3) 0.3534(3) 0.0331(11) Uani 1 1 d . .
H34A H 0.6354 0.1007 0.4038 0.04 Uiso 1 1 calc R U
H34B H 0.689 0.1874 0.3783 0.04 Uiso 1 1 calc R U
O8 O 0.1000(5) 0.0774(3) 0.1575(4) 0.0808(11) Uani 1 1 d . .
H8 H 0.091 0.1294 0.1638 0.121 Uiso 1 1 calc R U
C36 C -0.0134(8) 0.0316(6) 0.1234(7) 0.104(2) Uani 1 1 d . .
H36A H -0.059 0.049 0.0609 0.156 Uiso 1 1 calc R U
H36B H -0.0563 0.0443 0.1634 0.156 Uiso 1 1 calc R U
H36C H -0.0025 -0.0299 0.1225 0.156 Uiso 1 1 calc R U
O9 O 0.3011(5) 0.0067(3) 0.1584(4) 0.0808(11) Uani 1 1 d . .
H9 H 0.2502 0.0426 0.1515 0.121 Uiso 1 1 calc R U
C37 C 0.3248(8) -0.0006(7) 0.0780(7) 0.104(2) Uani 1 1 d . .
H37A H 0.2708 -0.045 0.0367 0.156 Uiso 1 1 calc R U
H37B H 0.4068 -0.016 0.0937 0.156 Uiso 1 1 calc R U
H37C H 0.3133 0.0541 0.0474 0.156 Uiso 1 1 calc R U
O7 O -0.0786(4) 0.2654(3) 0.5365(3) 0.0548(11) Uani 1 1 d . .
H7 H -0.007(8) 0.268(6) 0.543(6) 0.10(3) Uiso 1 1 d . .
C35 C -0.1459(5) 0.3287(4) 0.4764(4) 0.0458(13) Uani 1 1 d . .
H35A H -0.1543 0.3148 0.4131 0.069 Uiso 1 1 calc R U
H35B H -0.1047 0.385 0.4956 0.069 Uiso 1 1 calc R U
H35C H -0.2246 0.3292 0.4797 0.069 Uiso 1 1 calc R U

loop_
_atom_site_aniso_label
_atom_site_aniso_U_11
_atom_site_aniso_U_22
_atom_site_aniso_U_33
_atom_site_aniso_U_23
_atom_site_aniso_U_13
_atom_site_aniso_U_12
Co1 0.0269(3) 0.0287(3) 0.0281(3) 0.0084(3) 0.0109(3) 0.0038(2)
S1 0.0296(6) 0.0359(6) 0.0300(6) 0.0054(5) 0.0095(5) 0.0069(5)
S2 0.0294(6) 0.0360(6) 0.0277(6) 0.0088(5) 0.0093(5) 0.0021(5)
Si1 0.0272(6) 0.0306(7) 0.0276(6) 0.0063(5) 0.0112(5) 0.0033(5)
Si2 0.0337(7) 0.0319(7) 0.0238(6) 0.0084(5) 0.0085(5) 0.0036(5)
O1 0.0387(18) 0.0335(17) 0.0284(17) 0.0056(14) 0.0197(15) 0.0018(14)
O2 0.0303(17) 0.0449(19) 0.0308(17) 0.0107(15) 0.0132(14) 0.0116(15)
O3 0.0341(17) 0.0304(17) 0.0321(17) 0.0060(14) 0.0100(14) -0.0025(14)
O4 0.0302(16) 0.0256(16) 0.0338(17) 0.0049(13) 0.0091(14) 0.0040(13)
O5 0.0350(18) 0.0396(19) 0.042(2) 0.0133(16) 0.0026(16) 0.0011(15)
O6 0.057(2) 0.0379(19) 0.0277(17) 0.0071(15) 0.0213(16) 0.0056(17)
N1 0.029(2) 0.031(2) 0.037(2) 0.0103(18) 0.0154(18) 0.0035(16)
N2 0.029(2) 0.029(2) 0.032(2) 0.0097(17) 0.0099(17) 0.0031(16)
N3 0.029(2) 0.033(2) 0.035(2) 0.0087(18) 0.0132(17) 0.0020(17)
N4 0.028(2) 0.036(2) 0.037(2) 0.0099(18) 0.0159(18) 0.0071(17)
C1 0.044(3) 0.039(3) 0.035(3) 0.010(2) 0.023(2) 0.006(2)
C2 0.069(4) 0.121(6) 0.030(3) 0.006(4) 0.014(3) 0.002(4)
C3 0.094(5) 0.066(4) 0.068(4) 0.025(3) 0.066(4) 0.031(4)
C4 0.109(6) 0.059(4) 0.088(5) -0.008(4) 0.076(5) -0.022(4)
C5 0.032(3) 0.047(3) 0.045(3) 0.018(2) 0.018(2) 0.014(2)
C6 0.067(5) 0.177(9) 0.042(4) 0.002(5) 0.008(3) 0.070(6)
C7 0.050(4) 0.117(6) 0.095(6) 0.046(5) 0.043(4) 0.037(4)
C8 0.049(4) 0.042(4) 0.225(12) 0.024(6) 0.002(6) 0.011(3)
C9 0.036(3) 0.030(2) 0.033(3) 0.007(2) 0.011(2) -0.003(2)
C10 0.050(3) 0.045(3) 0.038(3) 0.004(2) 0.006(3) -0.008(3)
C11 0.041(3) 0.039(3) 0.036(3) 0.009(2) 0.014(2) -0.003(2)
C12 0.049(3) 0.037(3) 0.053(3) 0.004(3) 0.019(3) 0.005(2)
C13 0.037(3) 0.029(2) 0.033(3) 0.002(2) 0.015(2) 0.010(2)
C14 0.028(2) 0.041(3) 0.048(3) 0.000(2) 0.014(2) 0.005(2)
C15 0.038(3) 0.036(3) 0.058(3) -0.008(3) 0.018(3) -0.004(2)
C16 0.066(4) 0.035(3) 0.054(3) 0.015(3) 0.019(3) 0.015(3)
C17 0.039(3) 0.046(3) 0.043(3) 0.009(3) 0.004(2) 0.001(2)
C18 0.055(4) 0.062(4) 0.050(4) -0.011(3) 0.003(3) -0.006(3)
C19 0.043(3) 0.086(5) 0.067(4) -0.008(4) 0.013(3) 0.009(3)
C20 0.067(5) 0.098(6) 0.082(5) 0.048(5) -0.025(4) -0.002(4)
C21 0.056(3) 0.047(3) 0.030(3) 0.009(2) 0.024(2) 0.004(3)
C22 0.160(9) 0.137(8) 0.045(4) -0.023(5) 0.060(5) -0.070(7)
C23 0.082(6) 0.213(12) 0.142(9) 0.131(9) 0.076(6) 0.055(7)
C24 0.198(10) 0.061(4) 0.085(6) 0.037(4) 0.102(7) 0.028(5)
C25 0.036(3) 0.034(3) 0.038(3) 0.009(2) 0.015(2) 0.006(2)
C26 0.034(3) 0.029(2) 0.040(3) 0.006(2) 0.016(2) 0.003(2)
C27 0.026(2) 0.029(2) 0.033(2) 0.0087(19) 0.011(2) 0.0023(18)
C28 0.034(2) 0.034(3) 0.039(3) 0.011(2) 0.016(2) 0.004(2)
C29 0.037(3) 0.037(3) 0.035(3) 0.014(2) 0.018(2) 0.008(2)
C30 0.043(3) 0.029(3) 0.079(4) 0.018(3) 0.033(3) 0.003(2)
C31 0.038(3) 0.029(3) 0.070(4) 0.007(3) 0.026(3) 0.007(2)
C32 0.029(2) 0.037(3) 0.029(2) 0.006(2) 0.011(2) 0.001(2)
C33 0.035(3) 0.047(3) 0.036(3) 0.009(2) 0.016(2) 0.012(2)
C34 0.031(2) 0.035(3) 0.037(3) 0.008(2) 0.016(2) 0.006(2)
O8 0.078(2) 0.062(2) 0.096(3) 0.003(2) 0.024(2) 0.0127(18)
C36 0.084(4) 0.111(5) 0.099(5) -0.039(4) 0.014(4) 0.012(4)
O9 0.078(2) 0.062(2) 0.096(3) 0.003(2) 0.024(2) 0.0127(18)
C37 0.084(4) 0.111(5) 0.099(5) -0.039(4) 0.014(4) 0.012(4)
O7 0.046(2) 0.052(2) 0.066(3) 0.017(2) 0.021(2) -0.001(2)
C35 0.047(3) 0.045(3) 0.051(3) 0.003(3) 0.024(3) 0.005(3)

loop_
_atom_type_symbol
_atom_type_description
_atom_type_scat_dispersion_real
_atom_type_scat_dispersion_imag
_atom_type_scat_source
C C 0.0033 0.0016 'International Tables Vol C Tables 4.2.6.8 and 6.1.1.4'
H H 0 0 'International Tables Vol C Tables 4.2.6.8 and 6.1.1.4'
Co Co 0.3494 0.9721 'International Tables Vol C Tables 4.2.6.8 and 6.1.1.4'
N N 0.0061 0.0033 'International Tables Vol C Tables 4.2.6.8 and 6.1.1.4'
O O 0.0106 0.006 'International Tables Vol C Tables 4.2.6.8 and 6.1.1.4'
S S 0.1246 0.1234 'International Tables Vol C Tables 4.2.6.8 and 6.1.1.4'
Si Si 0.0817 0.0704 'International Tables Vol C Tables 4.2.6.8 and 6.1.1.4'

loop_
_exptl_crystal_face_index_h
_exptl_crystal_face_index_k
_exptl_crystal_face_index_l
_exptl_crystal_face_perp_dist
-1 16 -18 0.087
1 -19 22 0.08
11 -12 10 0.109
17 11 -19 0.089
1 -20 -15 0.07
23 -15 -22 0.136
15 21 8 0.061
-4 -11 -6 0.09
-13 15 17 0.133
-9 14 -13 0.086
-19 -11 19 0.084
2 -10 11 0.088

loop_
_geom_angle_atom_site_label_1
_geom_angle_atom_site_label_2
_geom_angle_atom_site_label_3
_geom_angle
_geom_angle_site_symmetry_1
_geom_angle_site_symmetry_3
N3 Co1 N1 105.10(16) . .
N3 Co1 S1 113.23(14) . .
N1 Co1 S1 110.22(14) . .
N3 Co1 S2 114.70(14) . .
N1 Co1 S2 102.79(14) . .
S1 Co1 S2 110.10(9) . .
Si1 S1 Co1 106.67(10) . .
Si2 S2 Co1 103.57(10) . .
O2 Si1 O3 112.54(19) . .
O2 Si1 O1 106.54(18) . .
O3 Si1 O1 105.29(19) . .
O2 Si1 S1 106.61(15) . .
O3 Si1 S1 112.50(15) . .
O1 Si1 S1 113.33(15) . .
O4 Si2 O5 105.80(19) . .
O4 Si2 O6 105.8(2) . .
O5 Si2 O6 110.5(2) . .
O4 Si2 S2 115.31(15) . .
O5 Si2 S2 113.28(17) . .
O6 Si2 S2 105.84(15) . .
C1 O1 Si1 132.0(3) . .
C5 O2 Si1 134.3(3) . .
C9 O3 Si1 133.3(3) . .
C13 O4 Si2 132.8(3) . .
C17 O5 Si2 135.9(3) . .
C21 O6 Si2 132.6(3) . .
C27 N1 C25 105.4(4) . .
C27 N1 Co1 124.4(3) . .
C25 N1 Co1 129.6(3) . .
C27 N2 C26 107.5(4) . .
C27 N2 C28 125.6(4) . .
C26 N2 C28 126.9(4) . .
C32 N3 C31 105.0(4) . .
C32 N3 Co1 127.3(3) . .
C31 N3 Co1 127.4(3) . .
C32 N4 C30 106.0(4) . .
C32 N4 C33 127.3(4) . .
C30 N4 C33 126.7(4) . .
O1 C1 C4 106.7(4) . .
O1 C1 C2 107.1(4) . .
C4 C1 C2 111.8(6) . .
O1 C1 C3 111.7(4) . .
C4 C1 C3 109.7(5) . .
C2 C1 C3 109.9(6) . .
O2 C5 C8 106.3(5) . .
O2 C5 C7 106.1(4) . .
C8 C5 C7 111.5(7) . .
O2 C5 C6 111.1(4) . .
C8 C5 C6 112.7(7) . .
C7 C5 C6 108.9(6) . .
O3 C9 C10 105.8(4) . .
O3 C9 C12 108.1(4) . .
C10 C9 C12 110.6(5) . .
O3 C9 C11 110.7(4) . .
C10 C9 C11 110.5(4) . .
C12 C9 C11 111.0(4) . .
O4 C13 C14 110.4(4) . .
O4 C13 C15 105.9(4) . .
C14 C13 C15 110.5(4) . .
O4 C13 C16 108.3(4) . .
C14 C13 C16 110.9(4) . .
C15 C13 C16 110.6(5) . .
O5 C17 C19 109.2(5) . .
O5 C17 C18 111.0(5) . .
C19 C17 C18 109.3(6) . .
O5 C17 C20 105.2(5) . .
C19 C17 C20 111.7(6) . .
C18 C17 C20 110.4(6) . .
O6 C21 C22 106.7(5) . .
O6 C21 C23 107.2(5) . .
C22 C21 C23 109.4(8) . .
O6 C21 C24 113.9(5) . .
C22 C21 C24 109.9(6) . .
C23 C21 C24 109.5(7) . .
C26 C25 N1 110.1(5) . .
C25 C26 N2 105.9(4) . .
N1 C27 N2 111.1(4) . .
N2 C28 C29 111.4(4) . .
C34 C29 C28 113.7(4) 2_656 .
C31 C30 N4 106.0(5) . .
C30 C31 N3 110.9(5) . .
N3 C32 N4 112.0(4) . .
N4 C33 C34 112.5(4) . .
C33 C34 C29 112.1(4) . 2_656

loop_
_geom_bond_atom_site_label_1
_geom_bond_atom_site_label_2
_geom_bond_distance
_geom_bond_site_symmetry_2
Co1 N3 2.017(4) .
Co1 N1 2.029(4) .
Co1 S1 2.299(3) .
Co1 S2 2.300(3) .
S1 Si1 2.089(3) .
S2 Si2 2.077(3) .
Si1 O2 1.609(4) .
Si1 O3 1.620(4) .
Si1 O1 1.636(4) .
Si2 O4 1.619(4) .
Si2 O5 1.621(4) .
Si2 O6 1.632(4) .
O1 C1 1.442(6) .
O2 C5 1.457(5) .
O3 C9 1.445(6) .
O4 C13 1.450(6) .
O5 C17 1.442(6) .
O6 C21 1.449(6) .
N1 C27 1.332(6) .
N1 C25 1.372(7) .
N2 C27 1.344(6) .
N2 C26 1.375(7) .
N2 C28 1.467(6) .
N3 C32 1.327(6) .
N3 C31 1.358(6) .
N4 C32 1.343(6) .
N4 C30 1.389(7) .
N4 C33 1.451(6) .
C1 C4 1.500(8) .
C1 C2 1.513(8) .
C1 C3 1.522(7) .
C5 C8 1.471(9) .
C5 C7 1.487(8) .
C5 C6 1.512(9) .
C9 C10 1.513(7) .
C9 C12 1.519(7) .
C9 C11 1.521(7) .
C13 C14 1.511(7) .
C13 C15 1.513(7) .
C13 C16 1.518(7) .
C17 C19 1.504(9) .
C17 C18 1.515(9) .
C17 C20 1.518(8) .
C21 C22 1.482(9) .
C21 C23 1.490(9) .
C21 C24 1.494(9) .
C25 C26 1.359(7) .
C28 C29 1.530(6) .
C29 C34 1.513(6) 2_656
C30 C31 1.346(7) .
C33 C34 1.509(6) .
C34 C29 1.513(6) 2_656
O8 C36 1.403(10) .
O9 C37 1.371(10) .
O7 C35 1.410(6) .

loop_
_geom_hbond_atom_site_label_D
_geom_hbond_atom_site_label_H
_geom_hbond_atom_site_label_A
_geom_hbond_distance_DH
_geom_hbond_distance_HA
_geom_hbond_distance_DA
_geom_hbond_angle_DHA
O8 H8 O6 0.82 2.06 2.846(6) 159.4
O9 H9 O8 0.82 1.93 2.680(7) 151.4
O7 H7 S1 0.83(8) 2.45(9) 3.245(5) 162(8)
